data_7108208
loop_
_publ_author_name
'Tufan K. Mukhopadhyay'
'Russell K. Feller'
'Francisca N. Rein'
'Neil J. Henson'
'Nathan C. Smythe'
'Ryan J. Trovitch'
'John C. Gordon'

_publ_section_title
;
 Investigation of formally zerovalent Triphos iron complexes
;
_journal_name_full Chem.Commun.
_journal_page_first 8670
_journal_paper_doi 10.1039/c2cc33926a
_journal_volume 48
_journal_year 2012
_chemical_formula_sum 'C75 H74 Cl2 Fe P6'
_chemical_formula_weight 1287.91
_chemical_name_systematic
;
?
;
_space_group_IT_number 2
_symmetry_cell_setting triclinic
_symmetry_space_group_name_Hall '-P 1'
_symmetry_space_group_name_H-M 'P -1'
_atom_sites_solution_hydrogens geom
_atom_sites_solution_primary direct
_atom_sites_solution_secondary difmap
_audit_creation_method SHELXL-97
_cell_angle_alpha 71.4830(10)
_cell_angle_beta 84.0830(10)
_cell_angle_gamma 77.5960(10)
_cell_formula_units_Z 1
_cell_length_a 10.3077(7)
_cell_length_b 10.9001(8)
_cell_length_c 15.4955(11)
_cell_measurement_reflns_used 5432
_cell_measurement_temperature 120(2)
_cell_measurement_theta_max 25.86
_cell_measurement_theta_min 2.41
_cell_volume 1611.2(2)
_computing_cell_refinement 'Bruker SMART'
_computing_data_collection 'Bruker SMART'
_computing_data_reduction 'Bruker SAINT'
_computing_molecular_graphics 'Bruker SHELXTL'
_computing_publication_material 'Bruker SHELXTL'
_computing_structure_refinement 'SHELXL-97 (Sheldrick, 1997)'
_computing_structure_solution 'SHELXS-97 (Sheldrick, 1990)'
_diffrn_ambient_temperature 120(2)
_diffrn_measured_fraction_theta_full 0.993
_diffrn_measured_fraction_theta_max 0.993
_diffrn_measurement_device_type 'CCD area detector'
_diffrn_measurement_method 'phi and omega scans'
_diffrn_radiation_monochromator graphite
_diffrn_radiation_source 'fine-focus sealed tube'
_diffrn_radiation_type MoK\a
_diffrn_radiation_wavelength 0.71073
_diffrn_reflns_av_R_equivalents 0.0306
_diffrn_reflns_av_sigmaI/netI 0.0374
_diffrn_reflns_limit_h_max 12
_diffrn_reflns_limit_h_min -12
_diffrn_reflns_limit_k_max 13
_diffrn_reflns_limit_k_min -13
_diffrn_reflns_limit_l_max 19
_diffrn_reflns_limit_l_min -19
_diffrn_reflns_number 16475
_diffrn_reflns_theta_full 25.89
_diffrn_reflns_theta_max 25.89
_diffrn_reflns_theta_min 2.01
_exptl_absorpt_coefficient_mu 0.510
_exptl_absorpt_correction_T_max 0.9274
_exptl_absorpt_correction_T_min 0.8831
_exptl_absorpt_correction_type multi-scan
_exptl_crystal_colour colorless
_exptl_crystal_density_diffrn 1.327
_exptl_crystal_density_method 'not measured'
_exptl_crystal_description block
_exptl_crystal_F_000 674
_exptl_crystal_size_max 0.25
_exptl_crystal_size_mid 0.15
_exptl_crystal_size_min 0.15
_refine_diff_density_max 0.551
_refine_diff_density_min -0.261
_refine_diff_density_rms 0.060
_refine_ls_extinction_method none
_refine_ls_goodness_of_fit_ref 1.050
_refine_ls_hydrogen_treatment constr
_refine_ls_matrix_type full
_refine_ls_number_parameters 394
_refine_ls_number_reflns 6231
_refine_ls_number_restraints 30
_refine_ls_restrained_S_all 1.063
_refine_ls_R_factor_all 0.0432
_refine_ls_R_factor_gt 0.0346
_refine_ls_shift/su_max 0.000
_refine_ls_shift/su_mean 0.000
_refine_ls_structure_factor_coef Fsqd
_refine_ls_weighting_details 'calc w=1/[\s^2^(Fo^2^)+(0.0435P)^2^+0.8744P] where P=(Fo^2^+2Fc^2^)/3'
_refine_ls_weighting_scheme calc
_refine_ls_wR_factor_gt 0.0864
_refine_ls_wR_factor_ref 0.0927
_reflns_number_gt 5264
_reflns_number_total 6231
_reflns_threshold_expression >2sigma(I)
_cod_data_source_file c2cc33926a.txt
_cod_data_source_block apx1234_0m
_cod_original_sg_symbol_H-M P-1
_cod_database_code 7108208

loop_
_symmetry_equiv_pos_as_xyz
'x, y, z'
'-x, -y, -z'

loop_
_atom_site_label
_atom_site_type_symbol
_atom_site_fract_x
_atom_site_fract_y
_atom_site_fract_z
_atom_site_U_iso_or_equiv
_atom_site_adp_type
_atom_site_occupancy
_atom_site_symmetry_multiplicity
_atom_site_calc_flag
_atom_site_refinement_flags
Fe1 Fe 1.0000 0.5000 0.5000 0.01309(11) Uani 1 2 d S
Cl1 Cl 0.83054(5) 0.43872(5) 0.43991(3) 0.01587(12) Uani 1 1 d .
P1 P 1.09761(5) 0.63911(5) 0.33994(3) 0.01337(12) Uani 1 1 d .
P2 P 0.86451(5) 0.73847(5) 0.48211(3) 0.01357(12) Uani 1 1 d .
P3 P 0.84064(5) 0.82583(5) 0.74782(4) 0.01658(13) Uani 1 1 d .
C1 C 1.0169(2) 0.69102(19) 0.23051(13) 0.0160(4) Uani 1 1 d .
C2 C 0.8974(2) 0.6554(2) 0.22470(15) 0.0223(5) Uani 1 1 d .
H2 H 0.8590 0.6004 0.2772 0.027 Uiso 1 1 calc R
C3 C 0.8336(2) 0.6997(2) 0.14246(16) 0.0285(5) Uani 1 1 d .
H3 H 0.7514 0.6755 0.1393 0.034 Uiso 1 1 calc R
C4 C 0.8887(2) 0.7784(2) 0.06552(15) 0.0249(5) Uani 1 1 d .
H4 H 0.8456 0.8071 0.0093 0.030 Uiso 1 1 calc R
C5 C 1.0071(2) 0.8154(2) 0.07080(14) 0.0224(5) Uani 1 1 d .
H5 H 1.0450 0.8704 0.0182 0.027 Uiso 1 1 calc R
C6 C 1.0706(2) 0.7723(2) 0.15253(14) 0.0198(5) Uani 1 1 d .
H6 H 1.1517 0.7985 0.1556 0.024 Uiso 1 1 calc R
C7 C 1.2735(2) 0.60615(19) 0.30643(13) 0.0154(4) Uani 1 1 d .
C8 C 1.3180(2) 0.5427(2) 0.24043(14) 0.0177(4) Uani 1 1 d .
H8 H 1.2555 0.5222 0.2087 0.021 Uiso 1 1 calc R
C9 C 1.4530(2) 0.5095(2) 0.22095(15) 0.0215(5) Uani 1 1 d .
H9 H 1.4826 0.4662 0.1761 0.026 Uiso 1 1 calc R
C10 C 1.5449(2) 0.5393(2) 0.26672(15) 0.0228(5) Uani 1 1 d .
H10 H 1.6372 0.5161 0.2533 0.027 Uiso 1 1 calc R
C11 C 1.5024(2) 0.6024(2) 0.33182(15) 0.0222(5) Uani 1 1 d .
H11 H 1.5653 0.6237 0.3627 0.027 Uiso 1 1 calc R
C12 C 1.3675(2) 0.6349(2) 0.35208(14) 0.0189(4) Uani 1 1 d .
H12 H 1.3388 0.6771 0.3976 0.023 Uiso 1 1 calc R
C13 C 1.0770(2) 0.80089(19) 0.35963(14) 0.0157(4) Uani 1 1 d .
H13A H 1.1293 0.7922 0.4121 0.019 Uiso 1 1 calc R
H13B H 1.1099 0.8648 0.3052 0.019 Uiso 1 1 calc R
C14 C 0.9299(2) 0.85057(19) 0.37887(13) 0.0162(4) Uani 1 1 d .
H14A H 0.8783 0.8589 0.3261 0.019 Uiso 1 1 calc R
H14B H 0.9184 0.9391 0.3865 0.019 Uiso 1 1 calc R
C15 C 0.6847(2) 0.7907(2) 0.47028(13) 0.0153(4) Uani 1 1 d .
C16 C 0.6021(2) 0.7077(2) 0.52424(14) 0.0193(4) Uani 1 1 d .
H16 H 0.6401 0.6247 0.5646 0.023 Uiso 1 1 calc R
C17 C 0.4652(2) 0.7451(2) 0.51962(15) 0.0225(5) Uani 1 1 d .
H17 H 0.4097 0.6886 0.5575 0.027 Uiso 1 1 calc R
C18 C 0.4093(2) 0.8648(2) 0.45970(16) 0.0257(5) Uani 1 1 d .
H18 H 0.3154 0.8904 0.4561 0.031 Uiso 1 1 calc R
C19 C 0.4899(2) 0.9472(2) 0.40513(17) 0.0292(5) Uani 1 1 d .
H19 H 0.4514 1.0289 0.3636 0.035 Uiso 1 1 calc R
C20 C 0.6266(2) 0.9111(2) 0.41078(16) 0.0237(5) Uani 1 1 d .
H20 H 0.6814 0.9690 0.3737 0.028 Uiso 1 1 calc R
C21 C 0.8925(2) 0.8119(2) 0.56883(13) 0.0165(4) Uani 1 1 d .
H21A H 0.9875 0.8173 0.5661 0.020 Uiso 1 1 calc R
H21B H 0.8398 0.9028 0.5547 0.020 Uiso 1 1 calc R
C22 C 0.8542(2) 0.7329(2) 0.66521(13) 0.0170(4) Uani 1 1 d .
H22A H 0.9218 0.6511 0.6854 0.020 Uiso 1 1 calc R
H22B H 0.7679 0.7073 0.6643 0.020 Uiso 1 1 calc R
C23 C 1.0138(2) 0.82108(19) 0.76779(13) 0.0162(4) Uani 1 1 d .
C24 C 1.1256(2) 0.7556(2) 0.73009(14) 0.0201(5) Uani 1 1 d .
H24 H 1.1149 0.7029 0.6939 0.024 Uiso 1 1 calc R
C25 C 1.2524(2) 0.7673(2) 0.74528(15) 0.0235(5) Uani 1 1 d .
H25 H 1.3277 0.7236 0.7184 0.028 Uiso 1 1 calc R
C26 C 1.2703(2) 0.8416(2) 0.79879(15) 0.0234(5) Uani 1 1 d .
H26 H 1.3573 0.8482 0.8095 0.028 Uiso 1 1 calc R
C27 C 1.1602(2) 0.9068(2) 0.83693(14) 0.0224(5) Uani 1 1 d .
H27 H 1.1716 0.9583 0.8738 0.027 Uiso 1 1 calc R
C28 C 1.0338(2) 0.8967(2) 0.82119(13) 0.0183(4) Uani 1 1 d .
H28 H 0.9591 0.9422 0.8473 0.022 Uiso 1 1 calc R
C29 C 0.7935(2) 0.7032(2) 0.85214(14) 0.0175(4) Uani 1 1 d .
C30 C 0.8768(2) 0.5840(2) 0.89358(14) 0.0199(5) Uani 1 1 d .
H30 H 0.9642 0.5641 0.8689 0.024 Uiso 1 1 calc R
C31 C 0.8329(2) 0.4944(2) 0.97058(15) 0.0248(5) Uani 1 1 d .
H31 H 0.8904 0.4134 0.9985 0.030 Uiso 1 1 calc R
C32 C 0.7060(2) 0.5224(2) 1.00686(16) 0.0285(5) Uani 1 1 d .
H32 H 0.6759 0.4602 1.0592 0.034 Uiso 1 1 calc R
C33 C 0.6225(2) 0.6409(3) 0.96712(17) 0.0314(6) Uani 1 1 d .
H33 H 0.5355 0.6606 0.9923 0.038 Uiso 1 1 calc R
C34 C 0.6667(2) 0.7310(2) 0.89017(15) 0.0247(5) Uani 1 1 d .
H34 H 0.6095 0.8126 0.8632 0.030 Uiso 1 1 calc R
C41 C 0.5280(5) 0.0372(5) 0.9482(3) 0.0284(11) Uani 0.50 1 d PU
C42 C 0.4613(6) 0.0632(6) 0.8871(4) 0.0410(13) Uani 0.50 1 d PU
C43 C 0.6339(5) 0.0924(6) 0.9686(4) 0.0401(13) Uani 0.50 1 d PU
C44 C 0.4145(3) -0.0139(3) 0.9595(2) 0.0409(7) Uani 1 1 d U
C45 C 0.5783(3) 0.1171(3) 0.8729(2) 0.0548(8) Uani 1 1 d U

loop_
_atom_site_aniso_label
_atom_site_aniso_U_11
_atom_site_aniso_U_22
_atom_site_aniso_U_33
_atom_site_aniso_U_23
_atom_site_aniso_U_13
_atom_site_aniso_U_12
Fe1 0.0122(2) 0.0144(2) 0.0131(2) -0.00400(16) -0.00109(16) -0.00345(16)
Cl1 0.0143(2) 0.0183(3) 0.0156(2) -0.00440(19) -0.00199(19) -0.00482(19)
P1 0.0132(3) 0.0148(3) 0.0120(3) -0.0031(2) -0.0005(2) -0.0039(2)
P2 0.0138(3) 0.0145(3) 0.0122(3) -0.0035(2) -0.0007(2) -0.0030(2)
P3 0.0166(3) 0.0183(3) 0.0159(3) -0.0067(2) -0.0024(2) -0.0025(2)
C1 0.0190(11) 0.0150(10) 0.0134(10) -0.0044(8) -0.0010(8) -0.0017(8)
C2 0.0223(12) 0.0264(12) 0.0173(11) -0.0029(9) -0.0032(9) -0.0076(9)
C3 0.0247(12) 0.0376(14) 0.0239(12) -0.0046(10) -0.0065(10) -0.0122(11)
C4 0.0299(13) 0.0285(12) 0.0160(11) -0.0072(9) -0.0071(9) -0.0015(10)
C5 0.0281(12) 0.0220(12) 0.0150(11) -0.0039(9) 0.0009(9) -0.0041(9)
C6 0.0208(11) 0.0210(11) 0.0178(11) -0.0056(9) -0.0007(9) -0.0054(9)
C7 0.0148(10) 0.0134(10) 0.0154(10) -0.0005(8) 0.0004(8) -0.0036(8)
C8 0.0171(11) 0.0186(11) 0.0177(10) -0.0045(9) -0.0016(8) -0.0052(8)
C9 0.0204(11) 0.0221(11) 0.0224(11) -0.0091(9) 0.0051(9) -0.0040(9)
C10 0.0140(11) 0.0243(12) 0.0296(12) -0.0080(10) 0.0040(9) -0.0052(9)
C11 0.0178(11) 0.0244(12) 0.0262(12) -0.0083(10) -0.0030(9) -0.0058(9)
C12 0.0185(11) 0.0209(11) 0.0190(11) -0.0067(9) -0.0004(9) -0.0067(9)
C13 0.0188(11) 0.0141(10) 0.0145(10) -0.0035(8) 0.0022(8) -0.0062(8)
C14 0.0195(11) 0.0142(10) 0.0132(10) -0.0023(8) 0.0000(8) -0.0024(8)
C15 0.0151(10) 0.0182(10) 0.0149(10) -0.0083(8) -0.0017(8) -0.0026(8)
C16 0.0208(11) 0.0207(11) 0.0173(10) -0.0060(9) -0.0039(9) -0.0044(9)
C17 0.0191(11) 0.0292(12) 0.0243(12) -0.0133(10) 0.0011(9) -0.0081(9)
C18 0.0154(11) 0.0288(13) 0.0372(14) -0.0178(11) -0.0061(10) 0.0005(9)
C19 0.0252(12) 0.0203(12) 0.0394(14) -0.0074(10) -0.0115(11) 0.0038(10)
C20 0.0218(12) 0.0193(11) 0.0274(12) -0.0042(9) -0.0030(9) -0.0020(9)
C21 0.0173(11) 0.0161(10) 0.0171(10) -0.0061(8) -0.0001(8) -0.0042(8)
C22 0.0191(11) 0.0193(11) 0.0139(10) -0.0053(8) -0.0017(8) -0.0052(9)
C23 0.0195(11) 0.0149(10) 0.0130(10) -0.0006(8) -0.0042(8) -0.0045(8)
C24 0.0232(11) 0.0182(11) 0.0205(11) -0.0083(9) -0.0017(9) -0.0028(9)
C25 0.0194(11) 0.0235(12) 0.0242(12) -0.0052(9) -0.0014(9) 0.0000(9)
C26 0.0201(11) 0.0263(12) 0.0226(11) -0.0025(9) -0.0054(9) -0.0071(9)
C27 0.0273(12) 0.0272(12) 0.0164(11) -0.0079(9) -0.0034(9) -0.0096(10)
C28 0.0225(11) 0.0191(11) 0.0129(10) -0.0040(8) 0.0015(8) -0.0055(9)
C29 0.0214(11) 0.0210(11) 0.0137(10) -0.0082(8) -0.0012(8) -0.0067(9)
C30 0.0213(11) 0.0236(11) 0.0175(11) -0.0094(9) -0.0004(9) -0.0054(9)
C31 0.0320(13) 0.0244(12) 0.0204(11) -0.0077(9) -0.0048(10) -0.0077(10)
C32 0.0355(14) 0.0328(13) 0.0198(12) -0.0057(10) 0.0040(10) -0.0180(11)
C33 0.0224(12) 0.0453(15) 0.0290(13) -0.0135(12) 0.0062(10) -0.0120(11)
C34 0.0214(12) 0.0300(13) 0.0239(12) -0.0107(10) -0.0002(9) -0.0039(10)
C41 0.0267(19) 0.0248(19) 0.035(2) -0.0103(16) -0.0006(16) -0.0047(15)
C42 0.042(2) 0.038(2) 0.041(2) -0.0127(18) -0.0083(18) -0.0008(18)
C43 0.038(2) 0.042(2) 0.040(2) -0.0092(18) 0.0002(18) -0.0140(18)
C44 0.0302(13) 0.0391(14) 0.0541(15) -0.0100(12) -0.0088(12) -0.0113(11)
C45 0.0463(15) 0.0420(15) 0.0730(18) -0.0090(13) -0.0068(14) -0.0126(12)

loop_
_atom_type_symbol
_atom_type_description
_atom_type_scat_dispersion_real
_atom_type_scat_dispersion_imag
_atom_type_scat_source
C C 0.0033 0.0016 'International Tables Vol C Tables 4.2.6.8 and 6.1.1.4'
H H 0.0000 0.0000 'International Tables Vol C Tables 4.2.6.8 and 6.1.1.4'
P P 0.1023 0.0942 'International Tables Vol C Tables 4.2.6.8 and 6.1.1.4'
Fe Fe 0.3463 0.8444 'International Tables Vol C Tables 4.2.6.8 and 6.1.1.4'
Cl Cl 0.1484 0.1585 'International Tables Vol C Tables 4.2.6.8 and 6.1.1.4'

loop_
_geom_angle_atom_site_label_1
_geom_angle_atom_site_label_2
_geom_angle_atom_site_label_3
_geom_angle
_geom_angle_site_symmetry_1
_geom_angle_site_symmetry_3
Cl1 Fe1 Cl1 180.00 . 2_766
Cl1 Fe1 P2 93.143(17) . .
Cl1 Fe1 P2 86.857(17) 2_766 .
Cl1 Fe1 P2 86.857(17) . 2_766
Cl1 Fe1 P2 93.143(17) 2_766 2_766
P2 Fe1 P2 180.00 . 2_766
Cl1 Fe1 P1 83.255(16) . 2_766
Cl1 Fe1 P1 96.745(16) 2_766 2_766
P2 Fe1 P1 102.142(16) . 2_766
P2 Fe1 P1 77.858(16) 2_766 2_766
Cl1 Fe1 P1 96.745(16) . .
Cl1 Fe1 P1 83.255(16) 2_766 .
P2 Fe1 P1 77.858(16) . .
P2 Fe1 P1 102.142(16) 2_766 .
P1 Fe1 P1 180.0 2_766 .
C7 P1 C1 102.38(9) . .
C7 P1 C13 102.52(9) . .
C1 P1 C13 99.64(9) . .
C7 P1 Fe1 121.97(6) . .
C1 P1 Fe1 125.38(7) . .
C13 P1 Fe1 99.97(6) . .
C15 P2 C21 101.55(9) . .
C15 P2 C14 102.54(9) . .
C21 P2 C14 100.62(9) . .
C15 P2 Fe1 125.69(7) . .
C21 P2 Fe1 115.35(7) . .
C14 P2 Fe1 107.77(7) . .
C23 P3 C29 101.67(9) . .
C23 P3 C22 103.58(9) . .
C29 P3 C22 100.30(9) . .
C2 C1 C6 118.55(19) . .
C2 C1 P1 120.50(15) . .
C6 C1 P1 120.87(16) . .
C1 C2 C3 120.3(2) . .
C4 C3 C2 120.6(2) . .
C3 C4 C5 119.5(2) . .
C4 C5 C6 120.2(2) . .
C5 C6 C1 120.8(2) . .
C12 C7 C8 118.63(19) . .
C12 C7 P1 119.96(16) . .
C8 C7 P1 121.22(15) . .
C9 C8 C7 120.29(19) . .
C10 C9 C8 120.3(2) . .
C11 C10 C9 120.1(2) . .
C10 C11 C12 119.9(2) . .
C11 C12 C7 120.9(2) . .
C14 C13 P1 109.30(13) . .
C13 C14 P2 111.77(14) . .
C20 C15 C16 118.58(19) . .
C20 C15 P2 122.66(16) . .
C16 C15 P2 118.75(16) . .
C17 C16 C15 120.7(2) . .
C18 C17 C16 119.9(2) . .
C19 C18 C17 120.0(2) . .
C18 C19 C20 120.2(2) . .
C19 C20 C15 120.6(2) . .
C22 C21 P2 112.70(14) . .
C21 C22 P3 112.79(14) . .
C28 C23 C24 118.05(19) . .
C28 C23 P3 116.04(16) . .
C24 C23 P3 125.79(16) . .
C25 C24 C23 120.3(2) . .
C26 C25 C24 120.8(2) . .
C25 C26 C27 119.5(2) . .
C28 C27 C26 119.9(2) . .
C27 C28 C23 121.4(2) . .
C34 C29 C30 118.8(2) . .
C34 C29 P3 117.60(16) . .
C30 C29 P3 123.61(16) . .
C31 C30 C29 120.4(2) . .
C32 C31 C30 120.2(2) . .
C31 C32 C33 120.1(2) . .
C32 C33 C34 119.7(2) . .
C33 C34 C29 120.8(2) . .
C42 C41 C45 68.7(4) . .
C42 C41 C44 60.7(4) . .
C45 C41 C44 129.3(4) . .
C42 C41 C43 134.7(5) . .
C45 C41 C43 67.8(3) . .
C44 C41 C43 159.8(5) . .
C42 C41 C44 166.4(5) . 2_657
C45 C41 C44 119.2(4) . 2_657
C44 C41 C44 110.6(3) . 2_657
C43 C41 C44 51.4(3) . 2_657
C42 C41 C41 119.4(6) . 2_657
C45 C41 C41 167.2(6) . 2_657
C44 C41 C41 59.7(3) . 2_657
C43 C41 C41 101.7(5) . 2_657
C44 C41 C41 50.8(3) 2_657 2_657
C41 C42 C44 68.1(4) . .
C41 C42 C45 62.2(4) . .
C44 C42 C45 130.3(5) . .
C44 C43 C41 67.1(3) 2_657 .
C44 C43 C45 119.8(4) 2_657 .
C41 C43 C45 52.7(3) . .
C42 C44 C43 178.9(4) . 2_657
C42 C44 C41 51.2(3) . .
C43 C44 C41 129.8(4) 2_657 .
C42 C44 C41 119.7(4) . 2_657
C43 C44 C41 61.4(3) 2_657 2_657
C41 C44 C41 69.4(3) . 2_657
C41 C45 C42 49.2(3) . .
C41 C45 C43 59.5(3) . .
C42 C45 C43 107.6(4) . .

loop_
_geom_bond_atom_site_label_1
_geom_bond_atom_site_label_2
_geom_bond_distance
_geom_bond_site_symmetry_2
Fe1 Cl1 2.3656(5) .
Fe1 Cl1 2.3656(5) 2_766
Fe1 P2 2.6166(5) .
Fe1 P2 2.6166(5) 2_766
Fe1 P1 2.6861(5) 2_766
Fe1 P1 2.6861(5) .
P1 C7 1.825(2) .
P1 C1 1.835(2) .
P1 C13 1.848(2) .
P2 C15 1.828(2) .
P2 C21 1.841(2) .
P2 C14 1.843(2) .
P3 C23 1.830(2) .
P3 C29 1.839(2) .
P3 C22 1.846(2) .
C1 C2 1.389(3) .
C1 C6 1.394(3) .
C2 C3 1.391(3) .
C3 C4 1.378(3) .
C4 C5 1.383(3) .
C5 C6 1.383(3) .
C7 C12 1.396(3) .
C7 C8 1.397(3) .
C8 C9 1.388(3) .
C9 C10 1.386(3) .
C10 C11 1.380(3) .
C11 C12 1.387(3) .
C13 C14 1.529(3) .
C15 C20 1.392(3) .
C15 C16 1.395(3) .
C16 C17 1.385(3) .
C17 C18 1.384(3) .
C18 C19 1.380(3) .
C19 C20 1.384(3) .
C21 C22 1.528(3) .
C23 C28 1.396(3) .
C23 C24 1.396(3) .
C24 C25 1.392(3) .
C25 C26 1.378(3) .
C26 C27 1.387(3) .
C27 C28 1.383(3) .
C29 C34 1.391(3) .
C29 C30 1.393(3) .
C30 C31 1.386(3) .
C31 C32 1.381(3) .
C32 C33 1.384(4) .
C33 C34 1.389(3) .
C41 C42 1.152(7) .
C41 C45 1.347(6) .
C41 C44 1.372(5) .
C41 C43 1.458(7) .
C41 C44 1.529(6) 2_657
C41 C41 1.658(10) 2_657
C42 C44 1.289(6) .
C42 C45 1.419(6) .
C43 C44 1.298(6) 2_657
C43 C45 1.567(6) .
C44 C43 1.298(6) 2_657
C44 C41 1.529(6) 2_657
